data_2010937
loop_
_publ_author_name
'Hoshina, Gakuse'
'Tsuchimoto, Masanobu'
'Ohba, Shigeru'

_publ_section_title
;The <i>exo</i> and <i>endo</i> isomers of
 [<i>N</i>,<i>N</i>'-bis(salicylidene)-1,2-diphenyl-(<i>RS</i>,<i>SR</i>)-1,2-ethanediyldiaminato]oxovanadium(IV)
;
_journal_issue 5
_journal_name_full 'Acta Crystallographica Section C'
_journal_page_first e188
_journal_page_last e189
_journal_paper_doi 10.1107/S0108270100004509
_journal_volume 56
_journal_year 2000
_chemical_formula_iupac '[V O (C28 H22 N2 O2)]'
_chemical_formula_moiety 'C28 H22 N2 O3 V '
_chemical_formula_sum 'C28 H22 N2 O3 V'
_chemical_formula_weight 485.43
_space_group_IT_number 14
_symmetry_cell_setting monoclinic
_symmetry_space_group_name_Hall '-P 2yn'
_symmetry_space_group_name_H-M 'P 1 21/n 1'
_cell_angle_alpha 90
_cell_angle_beta 101.120(10)
_cell_angle_gamma 90
_cell_formula_units_Z 4
_cell_length_a 13.278(2)
_cell_length_b 11.340(3)
_cell_length_c 15.940(2)
_cell_measurement_reflns_used 25
_cell_measurement_temperature 297.0(10)
_cell_measurement_theta_max 15.0
_cell_measurement_theta_min 14.9
_cell_volume 2355.1(8)
_computing_cell_refinement 'MSC/AFC Diffractometer Control Software'
_computing_data_collection
;
MSC/AFC Diffractometer Control Software
(Molecular Structure Corporation, 1993)
;
_computing_data_reduction 'TEXSAN (Molecular Structure Corporation, 1999)'
_computing_publication_material TEXSAN
_computing_structure_refinement 'SHELXL97 (Sheldrick, 1997)'
_computing_structure_solution 'SIR92 (Altomare et al., 1994)'
_diffrn_measurement_device_type 'Rigaku AFC-7R'
_diffrn_measurement_method \q-2\q
_diffrn_radiation_type MoK\a
_diffrn_radiation_wavelength .71073
_diffrn_reflns_av_R_equivalents .016
_diffrn_reflns_limit_h_max 0
_diffrn_reflns_limit_h_min -17
_diffrn_reflns_limit_k_max 14
_diffrn_reflns_limit_k_min 0
_diffrn_reflns_limit_l_max 20
_diffrn_reflns_limit_l_min -20
_diffrn_reflns_number 5646
_diffrn_reflns_theta_max 27.5
_diffrn_standards_decay_% 0
_diffrn_standards_interval_count 150
_diffrn_standards_number 3
_exptl_absorpt_coefficient_mu .454
_exptl_absorpt_correction_T_max .915
_exptl_absorpt_correction_T_min .881
_exptl_absorpt_correction_type integration
_exptl_absorpt_process_details '(Coppens et al., 1965)'
_exptl_crystal_colour green
_exptl_crystal_density_diffrn 1.369
_exptl_crystal_density_method 'not measured'
_exptl_crystal_description prismatic
_exptl_crystal_size_max .7
_exptl_crystal_size_mid .2
_exptl_crystal_size_min .2
_refine_diff_density_max .81
_refine_diff_density_min -.33
_refine_ls_extinction_method none
_refine_ls_goodness_of_fit_ref 1.03
_refine_ls_hydrogen_treatment noref
_refine_ls_number_parameters 307
_refine_ls_number_reflns 5417
_refine_ls_R_factor_gt .047
_refine_ls_shift/su_max .001
_refine_ls_structure_factor_coef Fsqd
_refine_ls_weighting_details 'w = 1/[\s^2^(Fo^2^) + (0.0505P)^2^+1.8247P] where P = (Fo^2^+2Fc^2^)/3'
_refine_ls_weighting_scheme calc
_refine_ls_wR_factor_ref .133
_reflns_number_gt 3380
_reflns_number_total 5417
_reflns_threshold_expression I>2\s(I)
_cod_data_source_file qa0255.cif
_cod_data_source_block exo
_cod_original_cell_volume 2355.1(7)
_cod_original_sg_symbol_H-M 'P 21/n'
_cod_original_formula_sum 'C28 H22 N2 O3 V '
_cod_database_code 2010937
_cod_database_fobs_code 2010937

loop_
_symmetry_equiv_pos_as_xyz
x,y,z
1/2-x,1/2+y,1/2-z
-x,-y,-z
1/2+x,1/2-y,1/2+z

loop_
_atom_site_label
_atom_site_fract_x
_atom_site_fract_y
_atom_site_fract_z
_atom_site_U_iso_or_equiv
_atom_site_adp_type
_atom_site_occupancy
_atom_site_type_symbol
V1 .33135(4) .06424(4) .96503(3) .03210(10) Uani 1.00 V
O2 .2178(2) .1141(2) .96100(10) .0484(5) Uani 1.00 O
O3 .4234(2) .1951(2) .99420(10) .0417(5) Uani 1.00 O
O4 .36850(10) .0718(2) .85420(10) .0357(4) Uani 1.00 O
N5 .3829(2) -.0008(2) 1.08590(10) .0334(5) Uani 1.00 N
N6 .3111(2) -.1141(2) .94500(10) .0334(5) Uani 1.00 N
C7 .4524(2) .2456(3) 1.0698(2) .0392(7) Uani 1.00 C
C8 .4900(3) .3619(3) 1.0731(2) .0550(9) Uani 1.00 C
C9 .5258(3) .4159(3) 1.1509(3) .0660(10) Uani 1.00 C
C10 .5267(3) .3570(4) 1.2270(3) .0670(10) Uani 1.00 C
C11 .4907(3) .2443(3) 1.2246(2) .0529(8) Uani 1.00 C
C12 .4523(2) .1858(3) 1.1470(2) .0385(6) Uani 1.00 C
C13 .4259(2) .0632(3) 1.1502(2) .0390(6) Uani 1.00 C
C14 .3840(2) -.1316(3) 1.0981(2) .0351(6) Uani 1.00 C
C15 .3650(2) -.1736(3) 1.1838(2) .0433(7) Uani 1.00 C
C16 .2891(3) -.1261(4) 1.2221(2) .0563(9) Uani 1.00 C
C17 .2729(3) -.1714(5) 1.2994(3) .0800(10) Uani 1.00 C
C18 .3302(5) -.2634(6) 1.3376(3) .098(2) Uani 1.00 C
C19 .4043(5) -.3105(5) 1.3004(3) .100(2) Uani 1.00 C
C20 .4237(3) -.2653(4) 1.2233(3) .0660(10) Uani 1.00 C
C21 .3126(2) -.1906(2) 1.0213(2) .0346(6) Uani 1.00 C
C22 .2044(2) -.2206(3) 1.0331(2) .0401(7) Uani 1.00 C
C23 .1251(3) -.1409(4) 1.0192(3) .0620(10) Uani 1.00 C
C24 .0277(3) -.1733(5) 1.0304(3) .0750(10) Uani 1.00 C
C25 .0086(3) -.2838(5) 1.0539(3) .0760(10) Uani 1.00 C
C26 .0858(4) -.3642(4) 1.0690(2) .0730(10) Uani 1.00 C
C27 .1849(3) -.3335(3) 1.0592(2) .0551(9) Uani 1.00 C
C28 .2866(2) -.1620(3) .8705(2) .0392(7) Uani 1.00 C
C29 .2862(2) -.1043(3) .7903(2) .0359(6) Uani 1.00 C
C30 .2479(3) -.1665(3) .7140(2) .0466(7) Uani 1.00 C
C31 .2569(3) -.1215(3) .6358(2) .0525(8) Uani 1.00 C
C32 .3071(3) -.0153(3) .6325(2) .0482(8) Uani 1.00 C
C33 .3458(2) .0479(3) .7053(2) .0403(7) Uani 1.00 C
C34 .3326(2) .0072(3) .7858(2) .0337(6) Uani 1.00 C
H8 .4903 .4035 1.0213 .0669 Uiso 1.00 H
H9 .5504 .4948 1.1523 .0797 Uiso 1.00 H
H10 .5522 .3942 1.2802 .0824 Uiso 1.00 H
H11 .4907 .2039 1.2768 .0632 Uiso 1.00 H
H13 .4414 .0256 1.2042 .0469 Uiso 1.00 H
H14 .4518 -.1565 1.0955 .0426 Uiso 1.00 H
H16 .2474 -.0631 1.1954 .0675 Uiso 1.00 H
H17 .2211 -.1384 1.3256 .0951 Uiso 1.00 H
H18 .3176 -.2942 1.3902 .1169 Uiso 1.00 H
H19 .4427 -.3749 1.3271 .1226 Uiso 1.00 H
H20 .4767 -.2980 1.1985 .0802 Uiso 1.00 H
H21 .3444 -.2624 1.0105 .0412 Uiso 1.00 H
H23 .1367 -.0626 1.0013 .0748 Uiso 1.00 H
H24 -.0258 -.1164 1.0225 .0938 Uiso 1.00 H
H25 -.0588 -.3057 1.0596 .0915 Uiso 1.00 H
H26 .0725 -.4419 1.0863 .0869 Uiso 1.00 H
H27 .2386 -.3903 1.0701 .0661 Uiso 1.00 H
H28 .2670 -.2427 .8688 .0467 Uiso 1.00 H
H30 .2147 -.2417 .7170 .0558 Uiso 1.00 H
H31 .2290 -.1630 .5849 .0630 Uiso 1.00 H
H32 .3147 .0148 .5782 .0583 Uiso 1.00 H
H33 .3825 .1193 .7013 .0490 Uiso 1.00 H

loop_
_atom_site_aniso_label
_atom_site_aniso_U_11
_atom_site_aniso_U_22
_atom_site_aniso_U_33
_atom_site_aniso_U_12
_atom_site_aniso_U_13
_atom_site_aniso_U_23
V1 .0361(3) .0304(2) .0312(2) -.0022(2) .0104(2) .0012(2)
O2 .0410(10) .0470(10) .0590(10) .0074(10) .0150(10) .0060(10)
O3 .0550(10) .0370(10) .0360(10) -.0110(9) .0131(9) -.0030(9)
O4 .0420(10) .0360(10) .0299(9) -.0072(9) .0093(8) -.0009(9)
N5 .0320(10) .0340(10) .0350(10) -.0009(10) .0080(10) .0020(10)
N6 .0360(10) .0320(10) .0350(10) -.0019(10) .0134(10) .0014(10)
C7 .040(2) .037(2) .043(2) -.0020(10) .0130(10) -.0070(10)
C8 .075(2) .037(2) .057(2) -.010(2) .020(2) -.006(2)
C9 .086(3) .044(2) .070(3) -.013(2) .022(2) -.020(2)
C10 .077(3) .063(2) .060(2) -.009(2) .007(2) -.026(2)
C11 .059(2) .059(2) .041(2) -.004(2) .0080(10) -.011(2)
C12 .037(2) .043(2) .037(2) .0010(10) .0080(10) -.0040(10)
C13 .0380(10) .046(2) .0330(10) .0020(10) .0090(10) .0050(10)
C14 .0300(10) .037(2) .040(2) .0020(10) .0100(10) .0080(10)
C15 .043(2) .048(2) .037(2) -.0110(10) .0010(10) .0120(10)
C16 .049(2) .079(3) .043(2) -.012(2) .013(2) .006(2)
C17 .072(3) .123(4) .049(2) -.038(3) .022(2) .002(3)
C18 .115(4) .126(5) .049(3) -.045(4) .008(3) .031(3)
C19 .124(4) .097(4) .070(3) -.011(3) -.005(3) .052(3)
C20 .076(3) .059(2) .059(2) .001(2) .002(2) .019(2)
C21 .039(2) .0300(10) .0360(10) -.0010(10) .0120(10) .0050(10)
C22 .043(2) .047(2) .0320(10) -.0150(10) .0100(10) .0000(10)
C23 .040(2) .072(3) .076(3) -.005(2) .016(2) .021(2)
C24 .038(2) .114(4) .077(3) -.009(2) .014(2) .020(3)
C25 .048(2) .128(4) .052(2) -.037(3) .011(2) .007(2)
C26 .096(3) .079(3) .051(2) -.049(3) .030(2) -.004(2)
C27 .073(2) .051(2) .046(2) -.022(2) .021(2) -.004(2)
C28 .041(2) .0310(10) .046(2) -.0090(10) .0120(10) -.0040(10)
C29 .039(2) .0360(10) .0340(10) -.0010(10) .0080(10) -.0030(10)
C30 .057(2) .037(2) .043(2) -.0080(10) .0060(10) -.0070(10)
C31 .069(2) .050(2) .035(2) .004(2) .002(2) -.0110(10)
C32 .064(2) .049(2) .032(2) .011(2) .0100(10) .0020(10)
C33 .047(2) .040(2) .0350(10) .0040(10) .0110(10) .0030(10)
C34 .0320(10) .0360(10) .0340(10) .0030(10) .0090(10) -.0010(10)

loop_
_atom_type_symbol
_atom_type_description
_atom_type_scat_dispersion_real
_atom_type_scat_dispersion_imag
_atom_type_scat_source
C C .003 .002
;International Tables for Crystallography
(1992, Vol. C)
;
H H .000 .000
;International Tables for Crystallography
(1992, Vol. C)
;
N N .006 .003
;International Tables for Crystallography
(1992, Vol. C)
;
O O .011 .006
;International Tables for Crystallography
(1992, Vol. C)
;
V V .300 .529
;International Tables for Crystallography
(1992, Vol. C)
;

loop_
_geom_angle_atom_site_label_1
_geom_angle_atom_site_label_2
_geom_angle_atom_site_label_3
_geom_angle
_geom_angle_publ_flag
O2 V1 O3 106.70(10) no
O2 V1 O4 110.71(10) no
O2 V1 N5 107.80(10) no
O2 V1 N6 104.30(10) no
O3 V1 O4 85.66(8) no
O3 V1 N5 88.22(9) no
O3 V1 N6 148.74(9) no
O4 V1 N5 141.13(9) no
O4 V1 N6 87.12(9) no
N5 V1 N6 78.62(9) no
V1 O3 C7 127.9(2) no
V1 O4 C34 128.0(2) no
V1 N5 C13 123.9(2) no
V1 N5 C14 118.2(2) no
C13 N5 C14 117.4(2) no
V1 N6 C21 117.7(2) no
V1 N6 C28 124.1(2) no
C21 N6 C28 117.8(2) no
O3 C7 C8 118.6(3) no
O3 C7 C12 122.6(3) no
C8 C7 C12 118.7(3) no
C7 C8 C9 120.4(3) no
C7 C8 H8 119.6 no
C9 C8 H8 120.0 no
C8 C9 C10 121.1(3) no
C8 C9 H9 119.6 no
C10 C9 H9 119.3 no
C9 C10 C11 119.0(4) no
C9 C10 H10 120.7 no
C11 C10 H10 120.3 no
C10 C11 C12 122.1(3) no
C10 C11 H11 119.2 no
C12 C11 H11 118.7 no
C7 C12 C11 118.7(3) no
C7 C12 C13 122.6(3) no
C11 C12 C13 118.3(3) no
N5 C13 C12 126.0(3) no
N5 C13 H13 116.9 no
C12 C13 H13 117.1 no
N5 C14 C15 115.6(2) no
N5 C14 C21 109.6(2) no
N5 C14 H14 106.0 no
C15 C14 C21 113.2(2) no
C15 C14 H14 105.6 no
C21 C14 H14 106.0 no
C14 C15 C16 122.5(3) no
C14 C15 C20 118.3(3) no
C16 C15 C20 119.2(3) no
C15 C16 C17 119.8(4) no
C15 C16 H16 120.3 no
C17 C16 H16 119.9 no
C16 C17 C18 120.7(5) no
C16 C17 H17 119.7 no
C18 C17 H17 119.6 no
C17 C18 C19 119.7(5) no
C17 C18 H18 119.8 no
C19 C18 H18 120.4 no
C18 C19 C20 120.8(5) no
C18 C19 H19 118.9 no
C20 C19 H19 120.3 no
C15 C20 C19 119.7(4) no
C15 C20 H20 120.3 no
C19 C20 H20 120.0 no
N6 C21 C14 107.7(2) no
N6 C21 C22 111.5(2) no
N6 C21 H21 106.8 no
C14 C21 C22 116.5(2) no
C14 C21 H21 106.7 no
C22 C21 H21 107.1 no
C21 C22 C23 123.1(3) no
C21 C22 C27 118.6(3) no
C23 C22 C27 118.4(3) no
C22 C23 C24 120.6(4) no
C22 C23 H23 119.9 no
C24 C23 H23 119.5 no
C23 C24 C25 120.8(4) no
C23 C24 H24 119.6 no
C25 C24 H24 119.6 no
C24 C25 C26 119.9(4) no
C24 C25 H25 120.1 no
C26 C25 H25 120.0 no
C25 C26 C27 120.5(4) no
C25 C26 H26 119.8 no
C27 C26 H26 119.7 no
C22 C27 C26 119.8(3) no
C22 C27 H27 120.2 no
C26 C27 H27 119.9 no
N6 C28 C29 125.8(3) no
N6 C28 H28 116.9 no
C29 C28 H28 117.3 no
C28 C29 C30 118.6(3) no
C28 C29 C34 121.7(2) no
C30 C29 C34 119.4(3) no
C29 C30 C31 121.1(3) no
C29 C30 H30 119.4 no
C31 C30 H30 119.6 no
C30 C31 C32 119.0(3) no
C30 C31 H31 120.2 no
C32 C31 H31 120.7 no
C31 C32 C33 121.8(3) no
C31 C32 H32 118.8 no
C33 C32 H32 119.4 no
C32 C33 C34 120.4(3) no
C32 C33 H33 119.9 no
C34 C33 H33 119.7 no
O4 C34 C29 122.9(3) no
O4 C34 C33 118.8(3) no
C29 C34 C33 118.2(2) no

loop_
_geom_bond_atom_site_label_1
_geom_bond_atom_site_label_2
_geom_bond_site_symmetry_1
_geom_bond_site_symmetry_2
_geom_bond_distance
_geom_bond_publ_flag
V1 O2 . . 1.599(2) no
V1 O3 . . 1.921(2) no
V1 O4 . . 1.926(2) no
V1 N5 . . 2.053(2) no
V1 N6 . . 2.056(2) no
O3 C7 . . 1.323(4) no
O4 C34 . . 1.323(3) no
N5 C13 . . 1.295(4) no
N5 C14 . . 1.496(4) no
N6 C21 . . 1.491(4) no
N6 C28 . . 1.288(4) no
C7 C8 . . 1.407(4) no
C7 C12 . . 1.405(4) no
C8 C9 . . 1.383(5) no
C8 H8 . . .952 no
C9 C10 . . 1.382(6) no
C9 H9 . . .952 no
C10 C11 . . 1.363(6) no
C10 H10 . . .950 no
C11 C12 . . 1.409(4) no
C11 H11 . . .950 no
C12 C13 . . 1.437(4) no
C13 H13 . . .948 no
C14 C15 . . 1.513(4) no
C14 C21 . . 1.549(4) no
C14 H14 . . .952 no
C15 C16 . . 1.386(5) no
C15 C20 . . 1.377(5) no
C16 C17 . . 1.389(6) no
C16 H16 . . .952 no
C17 C18 . . 1.364(8) no
C17 H17 . . .948 no
C18 C19 . . 1.353(9) no
C18 H18 . . .951 no
C19 C20 . . 1.401(7) no
C19 H19 . . .943 no
C20 H20 . . .947 no
C21 C22 . . 1.524(4) no
C21 H21 . . .948 no
C22 C23 . . 1.373(5) no
C22 C27 . . 1.386(5) no
C23 C24 . . 1.388(6) no
C23 H23 . . .953 no
C24 C25 . . 1.346(8) no
C24 H24 . . .949 no
C25 C26 . . 1.359(7) no
C25 H25 . . .950 no
C26 C27 . . 1.398(6) no
C26 H26 . . .950 no
C27 H27 . . .951 no
C28 C29 . . 1.436(4) no
C28 H28 . . .950 no
C29 C30 . . 1.413(4) no
C29 C34 . . 1.415(4) no
C30 C31 . . 1.373(5) no
C30 H30 . . .966 no
C31 C32 . . 1.382(5) no
C31 H31 . . .950 no
C32 C33 . . 1.376(4) no
C32 H32 . . .954 no
C33 C34 . . 1.406(4) no
C33 H33 . . .953 no
